data_4515499
loop_
_publ_author_name
'Schmidt, Bradley M.'
'Pindwal, Aradhana'
'Venkatesh, Amrit'
'Ellern, Arkady'
'Rossini, Aaron J.'
'Sadow, Aaron D.'

_publ_section_title
;
 Zwitterionic Trivalent (Alkyl)lanthanide Complexes in Ziegler-Type
 Butadiene Polymerization
;
_journal_issue 2
_journal_name_full 'ACS Catalysis'
_journal_page_first 827
_journal_paper_doi 10.1021/acscatal.8b04025
_journal_volume 9
_journal_year 2018
_chemical_formula_sum 'C57 H34 B2 F30 Nd Si3'
_chemical_formula_weight 1538.97
_space_group_crystal_system monoclinic
_space_group_IT_number 15
_space_group_name_Hall '-C 2yc'
_space_group_name_H-M_alt 'C 1 2/c 1'
_atom_sites_solution_hydrogens mixed
_audit_creation_method SHELXL-2016/6
_cell_angle_alpha 90
_cell_angle_beta 98.409(2)
_cell_angle_gamma 90
_cell_formula_units_Z 8
_cell_length_a 39.687(6)
_cell_length_b 12.1443(19)
_cell_length_c 26.344(4)
_cell_measurement_reflns_used 3640
_cell_measurement_temperature 173.(2)
_cell_measurement_theta_max 18.4314
_cell_measurement_theta_min 2.2879
_cell_volume 12561(3)
_computing_cell_refinement 'SAINT V7.66A (Bruker AXS, 2013)'
_computing_data_collection 'APEX2 Suite (Bruker AXS, 2013)'
_computing_data_reduction 'SAINT V7.66A (Bruker AXS, 2013)'
_computing_molecular_graphics 'XSHELL (Bruker AXS, 2007)'
_computing_publication_material 'APEX2 Suite (Bruker AXS, 2013)'
_computing_structure_refinement 'SHELXL-2016/6 (Sheldrick, 2016)'
_computing_structure_solution 'SHELXS-2013 (Sheldrick, 2013)'
_diffrn_ambient_temperature 173(2)
_diffrn_detector_area_resol_mean 8.3333
_diffrn_measured_fraction_theta_full 1.000
_diffrn_measured_fraction_theta_max 1.000
_diffrn_measurement_device_type 'Bruker APEX-II CCD'
_diffrn_measurement_method ' full spere \w scans'
_diffrn_radiation_type MoK\a
_diffrn_radiation_wavelength 0.71073
_diffrn_reflns_av_R_equivalents 0.0966
_diffrn_reflns_av_unetI/netI 0.0736
_diffrn_reflns_Laue_measured_fraction_full 1.000
_diffrn_reflns_Laue_measured_fraction_max 1.000
_diffrn_reflns_limit_h_max 44
_diffrn_reflns_limit_h_min -44
_diffrn_reflns_limit_k_max 13
_diffrn_reflns_limit_k_min -13
_diffrn_reflns_limit_l_max 29
_diffrn_reflns_limit_l_min -29
_diffrn_reflns_number 42618
_diffrn_reflns_point_group_measured_fraction_full 1.000
_diffrn_reflns_point_group_measured_fraction_max 1.000
_diffrn_reflns_theta_full 23.257
_diffrn_reflns_theta_max 23.257
_diffrn_reflns_theta_min 1.037
_diffrn_source 'conventional X-ray tube'
_diffrn_source_type 'Sealed tube'
_exptl_absorpt_coefficient_mu 1.010
_exptl_absorpt_correction_type multi-scan
_exptl_absorpt_process_details 'SADABS (Bruker, 2013)'
_exptl_crystal_colour green-yellow
_exptl_crystal_density_diffrn 1.628
_exptl_crystal_density_method 'not measured'
_exptl_crystal_description plate
_exptl_crystal_F_000 6064
_exptl_crystal_size_max 0.280
_exptl_crystal_size_mid 0.150
_exptl_crystal_size_min 0.070
_exptl_transmission_factor_max 0.93
_exptl_transmission_factor_min 0.76
_refine_diff_density_max 1.153
_refine_diff_density_min -1.243
_refine_diff_density_rms 0.123
_refine_ls_extinction_method none
_refine_ls_goodness_of_fit_ref 0.855
_refine_ls_hydrogen_treatment constr
_refine_ls_matrix_type full
_refine_ls_number_parameters 822
_refine_ls_number_reflns 9022
_refine_ls_number_restraints 677
_refine_ls_restrained_S_all 0.903
_refine_ls_R_factor_all 0.1046
_refine_ls_R_factor_gt 0.0669
_refine_ls_shift/su_max 0.001
_refine_ls_shift/su_mean 0.000
_refine_ls_structure_factor_coef Fsqd
_refine_ls_weighting_details 'w=1/[\s^2^(Fo^2^)+(0.1472P)^2^+221.7487P] where P=(Fo^2^+2Fc^2^)/3'
_refine_ls_weighting_scheme calc
_refine_ls_wR_factor_gt 0.1791
_refine_ls_wR_factor_ref 0.2179
_reflns_Friedel_coverage 0.000
_reflns_number_gt 6242
_reflns_number_total 9022
_reflns_threshold_expression 'I > 2\s(I)'
_cod_data_source_file cs8b04025_si_002.cif
_cod_data_source_block sad451_sq
_cod_original_cell_volume 12560(3)
_cod_original_sg_symbol_H-M 'C 2/c'
_cod_database_code 4515499
_shelx_shelxl_version_number 2016/6
_shelx_space_group_comment
;
The symmetry employed for this shelxl refinement is uniquely defined
by the following loop, which should always be used as a source of
symmetry information in preference to the above space-group names.
They are only intended as comments.
;

loop_
_space_group_symop_operation_xyz
'x, y, z'
'-x, y, -z+1/2'
'x+1/2, y+1/2, z'
'-x+1/2, y+1/2, -z+1/2'
'-x, -y, -z'
'x, -y, z-1/2'
'-x+1/2, -y+1/2, -z'
'x+1/2, -y+1/2, z-1/2'

loop_
_atom_site_label
_atom_site_type_symbol
_atom_site_fract_x
_atom_site_fract_y
_atom_site_fract_z
_atom_site_U_iso_or_equiv
_atom_site_adp_type
_atom_site_occupancy
_atom_site_site_symmetry_order
_atom_site_calc_flag
_atom_site_refinement_flags_posn
_atom_site_refinement_flags_adp
Nd1 Nd 0.37478(2) 0.66408(4) 0.88532(2) 0.0348(2) Uani 1 1 d . .
Si1 Si 0.33088(7) 0.6540(3) 0.77633(10) 0.0495(8) Uani 1 1 d D .
H10A H 0.348764 0.554749 0.798065 0.059 Uiso 1 1 d DR U
Si2 Si 0.30463(7) 0.7816(3) 0.86840(12) 0.0502(8) Uani 1 1 d D .
H20A H 0.322986 0.729107 0.914736 0.060 Uiso 1 1 d DR U
Si3 Si 0.33792(9) 0.9065(3) 0.78878(14) 0.0683(10) Uani 1 1 d D .
H30A H 0.339809 0.994313 0.827828 0.082 Uiso 1 1 d DR U
B1 B 0.3488(3) 0.5694(10) 1.0025(4) 0.037(3) Uani 1 1 d D .
H10B H 0.357536 0.619932 0.968480 0.044 Uiso 1 1 d DR U
B2 B 0.4085(3) 0.4244(12) 0.8317(5) 0.054(3) Uani 1 1 d D .
H20B H 0.403939 0.502168 0.856687 0.064 Uiso 1 1 d DR U
C1 C 0.3342(2) 0.7710(9) 0.8214(4) 0.048(3) Uani 1 1 d . .
C2 C 0.3504(3) 0.6743(13) 0.7169(4) 0.080(4) Uani 1 1 d . .
H2A H 0.335672 0.722066 0.693147 0.120 Uiso 1 1 calc R U
H2B H 0.352880 0.602862 0.700533 0.120 Uiso 1 1 calc R U
H2C H 0.372803 0.708695 0.725622 0.120 Uiso 1 1 calc R U
C3 C 0.2904(3) 0.5807(12) 0.7555(5) 0.073(4) Uani 1 1 d . .
H3A H 0.284316 0.537362 0.784188 0.110 Uiso 1 1 calc R U
H3B H 0.293152 0.531635 0.726891 0.110 Uiso 1 1 calc R U
H3C H 0.272415 0.634392 0.744486 0.110 Uiso 1 1 calc R U
C4 C 0.2644(3) 0.7028(13) 0.8590(5) 0.078(4) Uani 1 1 d . .
H4A H 0.249165 0.732949 0.829655 0.117 Uiso 1 1 calc R U
H4B H 0.253435 0.708289 0.889930 0.117 Uiso 1 1 calc R U
H4C H 0.269207 0.625361 0.852461 0.117 Uiso 1 1 calc R U
C5 C 0.2936(4) 0.9196(10) 0.8939(6) 0.080(4) Uani 1 1 d . .
H5A H 0.314568 0.957269 0.908922 0.119 Uiso 1 1 calc R U
H5B H 0.278855 0.909268 0.920238 0.119 Uiso 1 1 calc R U
H5C H 0.281747 0.964097 0.865804 0.119 Uiso 1 1 calc R U
C6 C 0.3753(4) 0.9281(14) 0.7545(6) 0.098(5) Uani 1 1 d . .
H6A H 0.394912 0.887399 0.772070 0.147 Uiso 1 1 calc R U
H6B H 0.380758 1.006772 0.754218 0.147 Uiso 1 1 calc R U
H6C H 0.369821 0.901494 0.719109 0.147 Uiso 1 1 calc R U
C7 C 0.2984(3) 0.9348(12) 0.7439(5) 0.081(4) Uani 1 1 d . .
H7A H 0.294452 0.875135 0.718643 0.122 Uiso 1 1 calc R U
H7B H 0.300842 1.004624 0.726078 0.122 Uiso 1 1 calc R U
H7C H 0.279126 0.939622 0.763067 0.122 Uiso 1 1 calc R U
C10 C 0.3132(3) 0.7349(9) 1.0307(4) 0.0491(16) Uani 1 1 d . U
C11 C 0.3068(3) 0.8232(9) 1.0611(4) 0.0556(17) Uani 1 1 d . U
C12 C 0.3283(3) 0.8464(9) 1.1053(5) 0.0604(18) Uani 1 1 d . U
C13 C 0.3571(3) 0.7840(10) 1.1175(4) 0.0585(17) Uani 1 1 d . U
C14 C 0.3633(3) 0.6990(9) 1.0852(4) 0.0522(17) Uani 1 1 d . U
C15 C 0.3417(3) 0.6685(9) 1.0413(4) 0.0473(17) Uani 1 1 d . U
C20 C 0.3786(3) 0.4242(9) 1.0709(4) 0.0451(16) Uani 1 1 d . U
C21 C 0.4039(3) 0.3544(9) 1.0911(4) 0.0462(16) Uani 1 1 d . U
C22 C 0.4312(3) 0.3365(9) 1.0663(4) 0.0442(15) Uani 1 1 d . U
C23 C 0.4327(2) 0.3898(9) 1.0216(4) 0.0422(15) Uani 1 1 d . U
C24 C 0.4069(2) 0.4590(8) 1.0015(4) 0.0411(14) Uani 1 1 d . U
C25 C 0.3790(2) 0.4820(8) 1.0248(4) 0.0413(16) Uani 1 1 d . U
C30 C 0.3083(2) 0.4761(8) 0.9267(4) 0.0419(14) Uani 1 1 d . U
C31 C 0.2802(2) 0.4180(9) 0.9039(4) 0.0492(16) Uani 1 1 d . U
C32 C 0.2569(3) 0.3835(9) 0.9331(5) 0.0537(16) Uani 1 1 d . U
C33 C 0.2615(3) 0.4073(9) 0.9837(5) 0.0533(16) Uani 1 1 d . U
C34 C 0.2893(3) 0.4684(9) 1.0054(4) 0.0480(16) Uani 1 1 d . U
C35 C 0.3149(2) 0.5023(8) 0.9782(4) 0.0418(16) Uani 1 1 d . U
C40 C 0.4684(2) 0.4100(9) 0.8875(4) 0.0449(16) Uani 1 1 d . U
C41 C 0.4977(2) 0.3572(9) 0.9107(4) 0.0467(16) Uani 1 1 d . U
C42 C 0.5001(3) 0.2458(9) 0.9076(4) 0.0513(17) Uani 1 1 d . U
C43 C 0.4737(3) 0.1880(9) 0.8826(5) 0.0569(18) Uani 1 1 d . U
C44 C 0.4444(3) 0.2420(10) 0.8608(4) 0.0569(18) Uani 1 1 d . U
C45 C 0.4405(3) 0.3537(9) 0.8620(4) 0.0493(18) Uani 1 1 d . U
C50 C 0.3568(3) 0.3465(9) 0.7662(4) 0.117(3) Uani 1 1 d G U
C51 C 0.3269(3) 0.2860(10) 0.7551(4) 0.130(3) Uani 1 1 d G U
C52 C 0.3135(2) 0.2323(9) 0.7943(5) 0.131(3) Uani 1 1 d G U
C53 C 0.3300(3) 0.2391(9) 0.8445(5) 0.119(3) Uani 1 1 d G U
C54 C 0.3599(2) 0.2997(9) 0.8556(4) 0.104(2) Uani 1 1 d G U
C55 C 0.37329(19) 0.3534(8) 0.8164(5) 0.102(3) Uani 1 1 d G U
F50 F 0.3659(2) 0.3947(9) 0.7275(4) 0.132(3) Uani 1 1 d . U
F51 F 0.3088(3) 0.2764(10) 0.7107(5) 0.172(4) Uani 1 1 d . U
F52 F 0.2837(3) 0.1755(9) 0.7877(6) 0.171(4) Uani 1 1 d . U
F53 F 0.3180(2) 0.1921(8) 0.8848(5) 0.136(3) Uani 1 1 d . U
F54 F 0.37516(16) 0.3087(6) 0.9032(3) 0.080(2) Uani 1 1 d . U
C60 C 0.4276(2) 0.6003(10) 0.7829(3) 0.093(2) Uani 1 1 d G U
C61 C 0.4455(3) 0.6468(9) 0.7467(4) 0.110(2) Uani 1 1 d G U
C62 C 0.4594(2) 0.5797(12) 0.7123(3) 0.126(2) Uani 1 1 d G U
C63 C 0.4553(3) 0.4661(11) 0.7141(3) 0.130(2) Uani 1 1 d G U
C64 C 0.4374(3) 0.4197(9) 0.7504(4) 0.118(2) Uani 1 1 d G U
C65 C 0.4236(2) 0.4867(10) 0.7848(3) 0.098(2) Uani 1 1 d G U
C70 C 0.4400(3) 0.8081(9) 0.9046(5) 0.0552(18) Uani 1 1 d . U
C71 C 0.4397(3) 0.7428(9) 0.9493(5) 0.0553(18) Uani 1 1 d . U
C72 C 0.4142(3) 0.7571(9) 0.9794(4) 0.0544(18) Uani 1 1 d . U
C73 C 0.3880(3) 0.8340(9) 0.9663(5) 0.0569(19) Uani 1 1 d . U
C74 C 0.3875(3) 0.8932(9) 0.9211(5) 0.0568(19) Uani 1 1 d . U
C75 C 0.4124(3) 0.8813(9) 0.8909(5) 0.0549(18) Uani 1 1 d . U
C76 C 0.4688(3) 0.8042(10) 0.8744(5) 0.067(3) Uani 1 1 d . U
H76A H 0.488834 0.839015 0.894029 0.100 Uiso 1 1 calc R U
H76B H 0.462444 0.843617 0.841966 0.100 Uiso 1 1 calc R U
H76C H 0.473986 0.727321 0.867317 0.100 Uiso 1 1 calc R U
C80 C 0.5779(5) 0.0723(14) 0.4807(10) 0.123(3) Uani 1 1 d . U
C81 C 0.5845(5) 0.0383(14) 0.4317(9) 0.124(3) Uani 1 1 d . U
H81 H 0.566908 0.004635 0.408527 0.148 Uiso 1 1 calc R U
C82 C 0.6159(5) 0.0534(14) 0.4176(9) 0.127(3) Uani 1 1 d . U
H82 H 0.619779 0.027917 0.384893 0.152 Uiso 1 1 calc R U
C83 C 0.6426(5) 0.1052(14) 0.4495(9) 0.129(3) Uani 1 1 d . U
H83 H 0.664343 0.114587 0.439214 0.154 Uiso 1 1 calc R U
C84 C 0.6357(5) 0.1423(14) 0.4971(10) 0.129(3) Uani 1 1 d . U
H84 H 0.653131 0.177011 0.520161 0.155 Uiso 1 1 calc R U
C85 C 0.6035(5) 0.1288(14) 0.5110(9) 0.127(3) Uani 1 1 d . U
H85 H 0.598995 0.159547 0.542425 0.152 Uiso 1 1 calc R U
C86 C 0.5443(5) 0.0603(14) 0.4960(8) 0.126(4) Uani 1 1 d . U
H86A H 0.545713 0.010230 0.525452 0.189 Uiso 1 1 calc R U
H86B H 0.528487 0.030196 0.467375 0.189 Uiso 1 1 calc R U
H86C H 0.536152 0.132440 0.505645 0.189 Uiso 1 1 calc R U
F10 F 0.29037(14) 0.7164(5) 0.9885(2) 0.0543(14) Uani 1 1 d . U
F11 F 0.27903(18) 0.8857(6) 1.0467(3) 0.0731(18) Uani 1 1 d . U
F12 F 0.3217(2) 0.9302(6) 1.1351(3) 0.083(2) Uani 1 1 d . U
F13 F 0.3787(2) 0.8066(6) 1.1602(3) 0.078(2) Uani 1 1 d . U
F14 F 0.39310(16) 0.6456(5) 1.0996(2) 0.0602(16) Uani 1 1 d . U
F20 F 0.35281(15) 0.4403(6) 1.0982(2) 0.0636(17) Uani 1 1 d . U
F21 F 0.40286(16) 0.3027(6) 1.1360(2) 0.0635(17) Uani 1 1 d . U
F22 F 0.45669(15) 0.2695(5) 1.0859(2) 0.0593(16) Uani 1 1 d . U
F23 F 0.45952(15) 0.3728(5) 0.9964(2) 0.0561(15) Uani 1 1 d . U
F24 F 0.40980(13) 0.5090(5) 0.95560(19) 0.0447(12) Uani 1 1 d . U
F30 F 0.33083(12) 0.5072(5) 0.89417(19) 0.0430(12) Uani 1 1 d . U
F31 F 0.27565(15) 0.3979(6) 0.8527(2) 0.0629(16) Uani 1 1 d . U
F32 F 0.22907(16) 0.3269(6) 0.9113(3) 0.0743(19) Uani 1 1 d . U
F33 F 0.23796(16) 0.3765(6) 1.0134(3) 0.0708(18) Uani 1 1 d . U
F34 F 0.29086(15) 0.4954(5) 1.0553(2) 0.0604(16) Uani 1 1 d . U
F40 F 0.46746(14) 0.5200(5) 0.8918(2) 0.0510(14) Uani 1 1 d . U
F41 F 0.52385(14) 0.4156(5) 0.9354(2) 0.0594(16) Uani 1 1 d . U
F42 F 0.52862(15) 0.1948(5) 0.9295(2) 0.0620(16) Uani 1 1 d . U
F43 F 0.47574(17) 0.0768(6) 0.8802(3) 0.084(2) Uani 1 1 d . U
F44 F 0.41938(17) 0.1753(6) 0.8376(3) 0.087(2) Uani 1 1 d . U
F60 F 0.41453(16) 0.6683(7) 0.8150(2) 0.0791(19) Uani 1 1 d . U
F61 F 0.4475(2) 0.7544(10) 0.7449(3) 0.123(3) Uani 1 1 d . U
F64 F 0.4345(3) 0.3102(10) 0.7508(3) 0.142(3) Uani 1 1 d . U
F62 F 0.4764(2) 0.6268(13) 0.6783(4) 0.165(3) Uani 1 1 d . U
F63 F 0.4685(3) 0.4018(13) 0.6808(4) 0.177(4) Uani 1 1 d . U

loop_
_atom_site_aniso_label
_atom_site_aniso_U_11
_atom_site_aniso_U_22
_atom_site_aniso_U_33
_atom_site_aniso_U_23
_atom_site_aniso_U_13
_atom_site_aniso_U_12
Nd1 0.0286(3) 0.0421(3) 0.0318(3) 0.0031(2) -0.0023(2) -0.0020(2)
Si1 0.0346(15) 0.080(2) 0.0313(15) 0.0061(15) -0.0043(12) 0.0015(15)
Si2 0.0415(16) 0.0586(19) 0.0493(18) 0.0121(15) 0.0028(13) 0.0142(15)
Si3 0.058(2) 0.071(2) 0.073(2) 0.0337(19) -0.0002(18) 0.0055(18)
B1 0.030(6) 0.057(7) 0.025(5) 0.004(5) 0.007(4) -0.002(5)
B2 0.038(7) 0.077(10) 0.043(7) -0.013(7) -0.003(5) 0.016(6)
C1 0.035(6) 0.067(7) 0.039(6) 0.010(5) -0.007(4) 0.004(5)
C2 0.065(8) 0.131(13) 0.042(7) 0.003(7) -0.001(6) 0.012(8)
C3 0.037(6) 0.107(11) 0.068(8) -0.007(7) -0.019(6) -0.004(7)
C4 0.041(7) 0.130(13) 0.063(8) 0.009(8) 0.009(6) 0.010(7)
C5 0.090(10) 0.047(8) 0.102(11) 0.004(7) 0.015(8) 0.029(7)
C6 0.074(9) 0.114(13) 0.107(12) 0.061(10) 0.020(9) 0.000(9)
C7 0.072(9) 0.089(10) 0.076(9) 0.039(8) -0.009(7) 0.021(8)
C10 0.052(3) 0.047(4) 0.050(3) -0.001(3) 0.014(3) -0.001(3)
C11 0.061(4) 0.050(4) 0.060(4) -0.004(3) 0.022(3) 0.001(3)
C12 0.072(4) 0.051(4) 0.062(4) -0.015(3) 0.023(3) -0.004(3)
C13 0.069(4) 0.055(4) 0.053(4) -0.009(3) 0.012(3) -0.008(3)
C14 0.059(4) 0.050(4) 0.047(3) -0.003(3) 0.007(3) -0.002(3)
C15 0.050(4) 0.047(4) 0.046(4) 0.000(3) 0.010(3) -0.003(3)
C20 0.045(3) 0.056(4) 0.035(3) 0.004(3) 0.009(3) 0.006(3)
C21 0.049(3) 0.056(4) 0.033(3) 0.005(3) 0.004(3) 0.007(3)
C22 0.044(3) 0.053(4) 0.035(3) 0.002(3) 0.000(3) 0.009(3)
C23 0.039(3) 0.053(3) 0.035(3) 0.000(3) 0.005(3) 0.003(3)
C24 0.040(3) 0.050(3) 0.033(3) 0.003(3) 0.003(2) -0.001(3)
C25 0.039(3) 0.050(4) 0.034(3) 0.003(3) 0.003(3) 0.000(3)
C30 0.031(3) 0.047(3) 0.049(3) 0.000(3) 0.007(2) -0.002(3)
C31 0.035(3) 0.052(4) 0.060(3) 0.000(3) 0.001(3) -0.002(3)
C32 0.034(3) 0.053(4) 0.072(3) 0.005(3) 0.003(3) -0.005(3)
C33 0.036(3) 0.055(4) 0.071(3) 0.008(3) 0.013(3) -0.004(3)
C34 0.038(3) 0.051(4) 0.057(3) 0.006(3) 0.013(3) -0.002(3)
C35 0.033(3) 0.045(4) 0.049(3) 0.002(3) 0.011(3) 0.001(3)
C40 0.036(3) 0.053(3) 0.045(4) -0.008(3) 0.004(3) 0.003(3)
C41 0.034(3) 0.056(3) 0.047(4) -0.005(3) -0.001(3) 0.000(3)
C42 0.037(3) 0.058(3) 0.057(4) -0.009(3) -0.002(3) 0.008(3)
C43 0.043(3) 0.055(3) 0.070(4) -0.019(3) -0.002(3) 0.008(3)
C44 0.038(3) 0.060(3) 0.069(4) -0.025(3) -0.005(3) 0.007(3)
C45 0.035(3) 0.058(3) 0.052(4) -0.016(3) -0.001(3) 0.006(3)
C50 0.073(4) 0.114(5) 0.146(5) -0.077(5) -0.045(4) 0.035(4)
C51 0.076(4) 0.122(5) 0.169(5) -0.087(5) -0.058(4) 0.032(4)
C52 0.066(4) 0.113(5) 0.193(5) -0.086(5) -0.048(4) 0.020(4)
C53 0.060(4) 0.101(5) 0.181(5) -0.074(5) -0.029(4) 0.017(4)
C54 0.053(4) 0.092(5) 0.156(5) -0.069(5) -0.025(4) 0.019(4)
C55 0.058(4) 0.097(5) 0.136(5) -0.072(5) -0.034(4) 0.031(4)
F50 0.114(6) 0.149(7) 0.110(5) -0.066(5) -0.062(5) 0.052(5)
F51 0.117(6) 0.171(8) 0.192(7) -0.101(6) -0.100(6) 0.042(6)
F52 0.081(5) 0.140(7) 0.268(9) -0.099(7) -0.057(6) -0.005(5)
F53 0.068(5) 0.094(6) 0.238(7) -0.059(6) 0.000(5) -0.010(4)
F54 0.045(4) 0.063(4) 0.131(5) -0.033(4) 0.008(3) -0.011(3)
C60 0.049(4) 0.192(5) 0.039(3) 0.031(4) 0.012(3) 0.019(4)
C61 0.063(4) 0.221(6) 0.048(4) 0.044(4) 0.018(3) 0.029(5)
C62 0.080(4) 0.249(6) 0.054(4) 0.046(4) 0.030(3) 0.049(5)
C63 0.095(4) 0.244(6) 0.057(4) 0.027(4) 0.030(3) 0.070(5)
C64 0.091(4) 0.214(6) 0.052(4) 0.022(4) 0.019(3) 0.062(5)
C65 0.062(4) 0.193(6) 0.042(4) 0.023(4) 0.015(3) 0.045(5)
C70 0.043(4) 0.046(4) 0.073(4) -0.004(3) -0.002(3) -0.011(3)
C71 0.047(4) 0.045(4) 0.068(4) -0.005(3) -0.010(3) -0.015(3)
C72 0.052(4) 0.043(4) 0.063(4) -0.009(3) -0.010(3) -0.015(3)
C73 0.056(4) 0.045(4) 0.066(4) -0.009(3) -0.005(4) -0.012(3)
C74 0.052(4) 0.047(4) 0.069(4) -0.008(3) 0.000(3) -0.010(3)
C75 0.047(4) 0.044(4) 0.070(4) -0.006(3) -0.002(3) -0.009(3)
C76 0.051(5) 0.059(6) 0.090(7) -0.002(6) 0.008(5) -0.003(5)
C80 0.115(7) 0.065(5) 0.191(9) 0.036(6) 0.025(7) 0.022(5)
C81 0.113(7) 0.065(6) 0.194(10) 0.032(6) 0.027(7) 0.024(5)
C82 0.114(7) 0.070(6) 0.198(10) 0.030(6) 0.028(7) 0.023(5)
C83 0.114(7) 0.072(6) 0.200(10) 0.032(6) 0.025(7) 0.024(5)
C84 0.118(7) 0.070(6) 0.198(10) 0.033(6) 0.021(7) 0.022(5)
C85 0.119(7) 0.068(6) 0.194(10) 0.034(6) 0.023(7) 0.023(5)
C86 0.122(8) 0.077(8) 0.180(11) 0.038(8) 0.028(8) 0.016(8)
F10 0.046(3) 0.059(4) 0.057(3) -0.004(3) 0.006(2) 0.011(3)
F11 0.070(4) 0.056(4) 0.098(5) -0.006(4) 0.029(3) 0.013(3)
F12 0.103(5) 0.064(4) 0.089(5) -0.033(3) 0.038(4) -0.011(4)
F13 0.099(5) 0.076(4) 0.056(4) -0.027(3) 0.000(3) -0.010(4)
F14 0.060(3) 0.065(4) 0.051(3) -0.010(3) -0.006(3) 0.002(3)
F20 0.057(3) 0.088(4) 0.050(3) 0.020(3) 0.023(3) 0.019(3)
F21 0.068(4) 0.080(4) 0.044(3) 0.022(3) 0.010(3) 0.012(3)
F22 0.058(3) 0.069(4) 0.048(3) 0.004(3) -0.004(3) 0.024(3)
F23 0.047(3) 0.077(4) 0.047(3) 0.002(3) 0.013(3) 0.014(3)
F24 0.045(3) 0.054(3) 0.035(2) 0.004(2) 0.006(2) 0.002(2)
F30 0.035(3) 0.053(3) 0.041(3) -0.006(2) 0.006(2) -0.007(2)
F31 0.050(3) 0.073(4) 0.062(3) -0.015(3) -0.007(3) -0.008(3)
F32 0.038(3) 0.078(4) 0.103(5) -0.006(4) -0.001(3) -0.013(3)
F33 0.050(3) 0.074(4) 0.094(4) 0.007(4) 0.028(3) -0.011(3)
F34 0.052(3) 0.080(4) 0.054(3) 0.007(3) 0.024(3) -0.003(3)
F40 0.044(3) 0.049(3) 0.058(3) 0.001(3) 0.004(3) -0.001(3)
F41 0.040(3) 0.066(4) 0.066(4) -0.002(3) -0.010(3) -0.007(3)
F42 0.047(3) 0.064(4) 0.071(4) -0.004(3) -0.008(3) 0.016(3)
F43 0.064(4) 0.055(3) 0.127(6) -0.030(4) -0.005(4) 0.018(3)
F44 0.055(4) 0.075(4) 0.120(5) -0.055(4) -0.023(4) 0.010(3)
F60 0.045(3) 0.159(5) 0.035(3) 0.024(3) 0.009(2) -0.012(4)
F61 0.063(4) 0.230(6) 0.075(5) 0.065(5) 0.005(4) -0.021(5)
F64 0.155(7) 0.205(6) 0.065(5) -0.011(5) 0.018(5) 0.092(6)
F62 0.097(6) 0.327(9) 0.082(5) 0.085(6) 0.048(4) 0.062(6)
F63 0.169(7) 0.295(9) 0.080(5) 0.033(6) 0.059(5) 0.124(7)

loop_
_atom_type_symbol
_atom_type_description
_atom_type_scat_dispersion_real
_atom_type_scat_dispersion_imag
_atom_type_scat_source
C C 0.0033 0.0016 'International Tables Vol C Tables 4.2.6.8 and 6.1.1.4'
H H 0.0000 0.0000 'International Tables Vol C Tables 4.2.6.8 and 6.1.1.4'
B B 0.0013 0.0007 'International Tables Vol C Tables 4.2.6.8 and 6.1.1.4'
F F 0.0171 0.0103 'International Tables Vol C Tables 4.2.6.8 and 6.1.1.4'
Si Si 0.0817 0.0704 'International Tables Vol C Tables 4.2.6.8 and 6.1.1.4'
Nd Nd -0.1943 3.0179 'International Tables Vol C Tables 4.2.6.8 and 6.1.1.4'

loop_
_geom_angle_atom_site_label_1
_geom_angle_atom_site_label_2
_geom_angle_atom_site_label_3
_geom_angle
C1 Nd1 F60 84.8(3)
C1 Nd1 F30 93.8(3)
F60 Nd1 F30 124.0(2)
C1 Nd1 F24 168.0(3)
F60 Nd1 F24 100.74(19)
F30 Nd1 F24 74.30(16)
C1 Nd1 C72 125.0(3)
F60 Nd1 C72 106.7(3)
F30 Nd1 C72 118.8(3)
F24 Nd1 C72 63.9(2)
C1 Nd1 C74 77.9(3)
F60 Nd1 C74 96.6(3)
F30 Nd1 C74 137.9(3)
F24 Nd1 C74 111.7(3)
C72 Nd1 C74 47.8(3)
C1 Nd1 C73 98.7(3)
F60 Nd1 C73 115.9(3)
F30 Nd1 C73 119.6(3)
F24 Nd1 C73 88.5(3)
C72 Nd1 C73 27.4(3)
C74 Nd1 C73 27.2(3)
C1 Nd1 C75 81.1(3)
F60 Nd1 C75 70.8(3)
F30 Nd1 C75 164.1(3)
F24 Nd1 C75 110.7(2)
C72 Nd1 C75 55.2(3)
C74 Nd1 C75 26.3(3)
C73 Nd1 C75 47.3(3)
C1 Nd1 C71 128.4(3)
F60 Nd1 C71 80.5(3)
F30 Nd1 C71 134.9(2)
F24 Nd1 C71 63.4(2)
C72 Nd1 C71 26.8(3)
C74 Nd1 C71 55.4(3)
C73 Nd1 C71 47.9(3)
C75 Nd1 C71 47.3(3)
C1 Nd1 H20A 63.7
F60 Nd1 H20A 148.1
F30 Nd1 H20A 66.6
F24 Nd1 H20A 111.2
C72 Nd1 H20A 88.7
C74 Nd1 H20A 72.9
C73 Nd1 H20A 67.3
C75 Nd1 H20A 97.8
C71 Nd1 H20A 114.3
C1 Nd1 H10B 118.5
F60 Nd1 H10B 156.8
F30 Nd1 H10B 58.9
F24 Nd1 H10B 56.5
C72 Nd1 H10B 61.1
C74 Nd1 H10B 88.7
C73 Nd1 H10B 63.3
C75 Nd1 H10B 110.4
C71 Nd1 H10B 84.1
H20A Nd1 H10B 55.0
C1 Nd1 H20B 119.5
F60 Nd1 H20B 55.6
F30 Nd1 H20B 78.1
F24 Nd1 H20B 57.6
C72 Nd1 H20B 110.4
C74 Nd1 H20B 141.7
C73 Nd1 H20B 137.5
C75 Nd1 H20B 117.5
C71 Nd1 H20B 91.3
H20A Nd1 H20B 144.7
H10B Nd1 H20B 107.8
C1 Si1 C3 122.6(6)
C1 Si1 C2 116.1(6)
C3 Si1 C2 105.3(6)
C1 Si1 H10A 113.3
C3 Si1 H10A 94.0
C2 Si1 H10A 101.5
C1 Si2 C4 120.0(6)
C1 Si2 C5 120.6(6)
C4 Si2 C5 105.6(7)
C1 Si2 H20A 104.0
C4 Si2 H20A 101.6
C5 Si2 H20A 101.7
C7 Si3 C6 108.8(7)
C7 Si3 C1 109.9(6)
C6 Si3 C1 117.9(6)
C7 Si3 H30A 105.3
C6 Si3 H30A 105.9
C1 Si3 H30A 108.3
C35 B1 C15 114.1(8)
C35 B1 C25 109.6(8)
C15 B1 C25 115.9(8)
C35 B1 H10B 106.3
C15 B1 H10B 100.9
C25 B1 H10B 109.1
C55 B2 C45 114.6(10)
C55 B2 C65 116.8(9)
C45 B2 C65 105.3(8)
C55 B2 H20B 111.4
C45 B2 H20B 108.6
C65 B2 H20B 98.8
Si2 C1 Si1 119.8(6)
Si2 C1 Si3 110.5(6)
Si1 C1 Si3 112.7(5)
Si2 C1 Nd1 89.7(4)
Si1 C1 Nd1 90.6(4)
Si3 C1 Nd1 132.4(5)
Si1 C2 H2A 109.5
Si1 C2 H2B 109.5
H2A C2 H2B 109.5
Si1 C2 H2C 109.5
H2A C2 H2C 109.5
H2B C2 H2C 109.5
Si1 C3 H3A 109.5
Si1 C3 H3B 109.5
H3A C3 H3B 109.5
Si1 C3 H3C 109.5
H3A C3 H3C 109.5
H3B C3 H3C 109.5
Si2 C4 H4A 109.5
Si2 C4 H4B 109.5
H4A C4 H4B 109.5
Si2 C4 H4C 109.5
H4A C4 H4C 109.5
H4B C4 H4C 109.5
Si2 C5 H5A 109.5
Si2 C5 H5B 109.5
H5A C5 H5B 109.5
Si2 C5 H5C 109.5
H5A C5 H5C 109.5
H5B C5 H5C 109.5
Si3 C6 H6A 109.5
Si3 C6 H6B 109.5
H6A C6 H6B 109.5
Si3 C6 H6C 109.5
H6A C6 H6C 109.5
H6B C6 H6C 109.5
Si3 C7 H7A 109.5
Si3 C7 H7B 109.5
H7A C7 H7B 109.5
Si3 C7 H7C 109.5
H7A C7 H7C 109.5
H7B C7 H7C 109.5
F10 C10 C15 120.1(9)
F10 C10 C11 116.7(10)
C15 C10 C11 123.2(11)
F11 C11 C12 120.5(10)
F11 C11 C10 119.0(11)
C12 C11 C10 120.5(11)
F12 C12 C11 120.4(11)
F12 C12 C13 120.8(11)
C11 C12 C13 118.8(11)
F13 C13 C12 119.6(10)
F13 C13 C14 121.3(11)
C12 C13 C14 119.1(11)
F14 C14 C13 114.4(10)
F14 C14 C15 120.9(9)
C13 C14 C15 124.7(11)
C10 C15 C14 113.6(10)
C10 C15 B1 121.0(9)
C14 C15 B1 125.3(9)
F20 C20 C21 117.1(9)
F20 C20 C25 119.6(9)
C21 C20 C25 123.3(9)
F21 C21 C20 121.2(9)
F21 C21 C22 118.5(9)
C20 C21 C22 120.3(9)
F22 C22 C23 120.0(9)
F22 C22 C21 121.2(9)
C23 C22 C21 118.8(9)
C22 C23 F23 119.6(9)
C22 C23 C24 120.2(9)
F23 C23 C24 120.2(9)
C23 C24 C25 124.0(9)
C23 C24 F24 117.1(8)
C25 C24 F24 118.9(8)
C24 C25 C20 113.4(9)
C24 C25 B1 124.4(8)
C20 C25 B1 122.2(8)
C35 C30 C31 124.8(9)
C35 C30 F30 120.1(8)
C31 C30 F30 115.1(9)
C32 C31 F31 120.5(9)
C32 C31 C30 119.0(10)
F31 C31 C30 120.4(9)
C31 C32 C33 119.4(10)
C31 C32 F32 119.8(10)
C33 C32 F32 120.7(10)
C32 C33 C34 120.5(10)
C32 C33 F33 120.4(10)
C34 C33 F33 119.0(10)
F34 C34 C33 117.0(9)
F34 C34 C35 119.9(9)
C33 C34 C35 123.1(10)
C30 C35 C34 113.1(9)
C30 C35 B1 122.0(8)
C34 C35 B1 124.9(9)
F40 C40 C45 120.2(9)
F40 C40 C41 116.9(9)
C45 C40 C41 122.9(10)
F41 C41 C42 119.9(9)
F41 C41 C40 120.5(9)
C42 C41 C40 119.6(9)
F42 C42 C43 120.9(10)
F42 C42 C41 119.7(9)
C43 C42 C41 119.4(10)
C42 C43 F43 119.6(10)
C42 C43 C44 120.1(11)
F43 C43 C44 120.3(10)
F44 C44 C45 121.7(9)
F44 C44 C43 114.8(10)
C45 C44 C43 123.5(10)
C44 C45 C40 114.6(9)
C44 C45 B2 126.2(10)
C40 C45 B2 119.0(10)
F50 C50 C51 114.1(9)
F50 C50 C55 125.8(9)
C51 C50 C55 120.0
F51 C51 C52 114.1(12)
F51 C51 C50 125.8(12)
C52 C51 C50 120.0
F52 C52 C51 124.4(11)
F52 C52 C53 115.6(11)
C51 C52 C53 120.0
F53 C53 C54 116.5(9)
F53 C53 C52 123.5(9)
C54 C53 C52 120.0
F54 C54 C53 120.3(9)
F54 C54 C55 119.7(9)
C53 C54 C55 120.0
C54 C55 C50 120.0
C54 C55 B2 118.0(8)
C50 C55 B2 122.0(8)
F60 C60 C61 117.8(8)
F60 C60 C65 122.2(8)
C61 C60 C65 120.0
F61 C61 C60 118.0(8)
F61 C61 C62 121.9(8)
C60 C61 C62 120.0
F62 C62 C63 121.6(11)
F62 C62 C61 118.4(11)
C63 C62 C61 120.0
F63 C63 C64 120.1(11)
F63 C63 C62 119.9(11)
C64 C63 C62 120.0
F64 C64 C65 122.3(9)
F64 C64 C63 117.7(9)
C65 C64 C63 120.0
C64 C65 C60 120.0
C64 C65 B2 116.4(8)
C60 C65 B2 122.8(8)
C71 C70 C75 117.6(11)
C71 C70 C76 121.7(10)
C75 C70 C76 120.7(11)
C72 C71 C70 119.9(11)
C72 C71 Nd1 73.9(6)
C70 C71 Nd1 79.8(6)
C71 C72 C73 121.4(11)
C71 C72 Nd1 79.3(6)
C73 C72 Nd1 76.6(6)
C74 C73 C72 118.3(11)
C74 C73 Nd1 76.3(7)
C72 C73 Nd1 76.0(6)
C75 C74 C73 121.5(11)
C75 C74 Nd1 79.5(7)
C73 C74 Nd1 76.5(6)
C74 C75 C70 121.2(11)
C74 C75 Nd1 74.2(6)
C70 C75 Nd1 79.8(6)
C70 C76 H76A 109.5
C70 C76 H76B 109.5
H76A C76 H76B 109.5
C70 C76 H76C 109.5
H76A C76 H76C 109.5
H76B C76 H76C 109.5
C85 C80 C81 117(2)
C85 C80 C86 121(2)
C81 C80 C86 122(2)
C80 C81 C82 121(2)
C80 C81 H81 119.7
C82 C81 H81 119.7
C83 C82 C81 123(2)
C83 C82 H82 118.7
C81 C82 H82 118.7
C82 C83 C84 117(2)
C82 C83 H83 121.5
C84 C83 H83 121.5
C85 C84 C83 120(2)
C85 C84 H84 119.8
C83 C84 H84 119.8
C80 C85 C84 122(2)
C80 C85 H85 118.8
C84 C85 H85 118.8
C80 C86 H86A 109.5
C80 C86 H86B 109.5
H86A C86 H86B 109.5
C80 C86 H86C 109.5
H86A C86 H86C 109.5
H86B C86 H86C 109.5
C24 F24 Nd1 140.1(5)
C30 F30 Nd1 139.1(5)
C60 F60 Nd1 140.2(7)

loop_
_geom_bond_atom_site_label_1
_geom_bond_atom_site_label_2
_geom_bond_distance
Nd1 C1 2.515(9)
Nd1 F60 2.604(6)
Nd1 F30 2.616(5)
Nd1 F24 2.856(5)
Nd1 C72 2.954(10)
Nd1 C74 2.957(11)
Nd1 C73 2.960(11)
Nd1 C75 3.023(11)
Nd1 C71 3.020(10)
Nd1 H20A 2.4320
Nd1 H10B 2.4481
Nd1 H20B 2.4557
Si1 C1 1.844(12)
Si1 C3 1.846(11)
Si1 C2 1.862(13)
Si1 H10A 1.4711
Si2 C1 1.830(11)
Si2 C4 1.847(13)
Si2 C5 1.880(12)
Si2 H20A 1.4719
Si3 C7 1.852(12)
Si3 C6 1.864(14)
Si3 C1 1.872(11)
Si3 H30A 1.4760
B1 C35 1.624(14)
B1 C15 1.629(15)
B1 C25 1.644(15)
B1 H10B 1.1790
B2 C55 1.640(15)
B2 C45 1.641(15)
B2 C65 1.637(15)
B2 H20B 1.1794
C2 H2A 0.9800
C2 H2B 0.9800
C2 H2C 0.9800
C3 H3A 0.9800
C3 H3B 0.9800
C3 H3C 0.9800
C4 H4A 0.9800
C4 H4B 0.9800
C4 H4C 0.9800
C5 H5A 0.9800
C5 H5B 0.9800
C5 H5C 0.9800
C6 H6A 0.9800
C6 H6B 0.9800
C6 H6C 0.9800
C7 H7A 0.9800
C7 H7B 0.9800
C7 H7C 0.9800
C10 F10 1.347(12)
C10 C15 1.384(15)
C10 C11 1.384(15)
C11 F11 1.347(13)
C11 C12 1.367(17)
C12 F12 1.336(12)
C12 C13 1.369(17)
C13 F13 1.339(13)
C13 C14 1.382(16)
C14 F14 1.353(13)
C14 C15 1.387(15)
C20 F20 1.349(11)
C20 C21 1.362(14)
C20 C25 1.405(13)
C21 F21 1.344(11)
C21 C22 1.363(14)
C22 F22 1.341(11)
C22 C23 1.353(14)
C23 F23 1.349(11)
C23 C24 1.372(14)
C24 C25 1.371(13)
C24 F24 1.372(10)
C30 C35 1.378(14)
C30 C31 1.382(14)
C30 F30 1.379(11)
C31 C32 1.352(15)
C31 F31 1.357(12)
C32 C33 1.350(16)
C32 F32 1.357(12)
C33 C34 1.382(15)
C33 F33 1.356(12)
C34 F34 1.348(12)
C34 C35 1.387(13)
C40 F40 1.342(12)
C40 C45 1.386(14)
C40 C41 1.391(14)
C41 F41 1.343(11)
C41 C42 1.360(15)
C42 F42 1.343(11)
C42 C43 1.351(15)
C43 F43 1.355(13)
C43 C44 1.385(15)
C44 F44 1.355(12)
C44 C45 1.366(15)
C50 F50 1.273(16)
C50 C51 1.3900
C50 C55 1.3900
C51 F51 1.288(12)
C51 C52 1.3900
C52 F52 1.359(13)
C52 C53 1.3900
C53 F53 1.351(16)
C53 C54 1.3900
C54 F54 1.316(11)
C54 C55 1.3900
C60 F60 1.339(11)
C60 C61 1.3900
C60 C65 1.3900
C61 F61 1.311(15)
C61 C62 1.3900
C62 F62 1.330(11)
C62 C63 1.3900
C63 F63 1.337(13)
C63 C64 1.3900
C64 F64 1.335(15)
C64 C65 1.3900
C70 C71 1.419(16)
C70 C75 1.416(16)
C70 C76 1.486(16)
C71 C72 1.387(16)
C72 C73 1.401(16)
C73 C74 1.390(16)
C74 C75 1.362(16)
C76 H76A 0.9800
C76 H76B 0.9800
C76 H76C 0.9800
C80 C85 1.38(3)
C80 C81 1.42(3)
C80 C86 1.45(2)
C81 C82 1.36(2)
C81 H81 0.9500
C82 C83 1.40(3)
C82 H82 0.9500
C83 C84 1.40(3)
C83 H83 0.9500
C84 C85 1.39(3)
C84 H84 0.9500
C85 H85 0.9500
C86 H86A 0.9800
C86 H86B 0.9800
C86 H86C 0.9800
